data_7061328
loop_
_publ_author_name
'Yin, Xiaolin'
'Liu, Chunmei'
'Liu, Shuang'
'Cao, Mengmeng'
'Rawson, Jeremy M.'
'Xu, Yan'
'Zhang, Bin'

_publ_section_title
;
 Structural characterization and luminescence properties of trigonal Cu(i)
 iodine/bromine complexes comprising cation--\p interactions
;
_journal_issue 13
_journal_name_full 'New Journal of Chemistry'
_journal_page_first 6185
_journal_page_last 6192
_journal_paper_doi 10.1039/D2NJ00318J
_journal_volume 46
_journal_year 2022
_chemical_formula_moiety '1(C43 H32 Cl Cu N2 P2), 0.75[C2H3N]'
_chemical_formula_sum 'C44.5 H34.25 Cl Cu N2.75 P2'
_chemical_formula_weight 768.42
_space_group_crystal_system monoclinic
_space_group_IT_number 14
_space_group_name_Hall '-P 2ybc'
_space_group_name_H-M_alt 'P 1 21/c 1'
_atom_sites_solution_hydrogens geom
_audit_creation_date 2022-02-12
_audit_creation_method
;
Olex2 1.5
(compiled 2021.12.09 svn.r5202d8cf for OlexSys, GUI svn.r6439)
;
_audit_update_record
;
2022-02-11 deposited with the CCDC.	2022-02-28 downloaded from the CCDC.
;
_cell_angle_alpha 90
_cell_angle_beta 113.44
_cell_angle_gamma 90
_cell_formula_units_Z 4
_cell_length_a 18.975(4)
_cell_length_b 11.948(2)
_cell_length_c 17.490(3)
_cell_measurement_reflns_used 9928
_cell_measurement_temperature 293(2)
_cell_measurement_theta_max 24.907
_cell_measurement_theta_min 2.336
_cell_volume 3638.0(12)
_computing_cell_refinement 'SAINT v8.37A (Bruker, 2015)'
_computing_data_collection 'SAINT v8.37A (Bruker, 2015)'
_computing_data_reduction 'SAINT v8.37A (Bruker, 2015)'
_computing_molecular_graphics 'Olex2 1.5 (Dolomanov et al., 2009)'
_computing_publication_material 'Olex2 1.5 (Dolomanov et al., 2009)'
_computing_structure_refinement 'SHELXL 2018/3 (Sheldrick, 2015)'
_computing_structure_solution 'SHELXT 2014/5 (Sheldrick, 2014)'
_diffrn_ambient_temperature 293(2)
_diffrn_measured_fraction_theta_full 0.998
_diffrn_measured_fraction_theta_max 0.998
_diffrn_measurement_device_type 'Bruker APEX-II CCD'
_diffrn_measurement_method '\f and \w scans'
_diffrn_radiation_type MoK\a
_diffrn_radiation_wavelength 0.71073
_diffrn_reflns_av_R_equivalents 0.0724
_diffrn_reflns_av_unetI/netI 0.0471
_diffrn_reflns_Laue_measured_fraction_full 0.998
_diffrn_reflns_Laue_measured_fraction_max 0.998
_diffrn_reflns_limit_h_max 23
_diffrn_reflns_limit_h_min -23
_diffrn_reflns_limit_k_max 14
_diffrn_reflns_limit_k_min -14
_diffrn_reflns_limit_l_max 20
_diffrn_reflns_limit_l_min -21
_diffrn_reflns_number 55089
_diffrn_reflns_point_group_measured_fraction_full 0.998
_diffrn_reflns_point_group_measured_fraction_max 0.998
_diffrn_reflns_theta_full 25.242
_diffrn_reflns_theta_max 26.372
_diffrn_reflns_theta_min 2.125
_exptl_absorpt_coefficient_mu 0.799
_exptl_absorpt_correction_T_max 0.7456
_exptl_absorpt_correction_T_min 0.6727
_exptl_absorpt_correction_type multi-scan
_exptl_absorpt_process_details
;
SADABS-2016/2 (Bruker,2016/2) was used for absorption correction.
wR2(int) was 0.1034 before and 0.0594 after correction.
The Ratio of minimum to maximum transmission is 0.9022.
The \l/2 correction factor is Not present.
;
_exptl_crystal_colour yellowish
_exptl_crystal_density_diffrn 1.403
_exptl_crystal_description block
_exptl_crystal_F_000 1586
_exptl_crystal_size_max 0.6
_exptl_crystal_size_mid 0.2
_exptl_crystal_size_min 0.18
_refine_diff_density_max 0.211
_refine_diff_density_min -0.255
_refine_diff_density_rms 0.047
_refine_ls_extinction_method none
_refine_ls_goodness_of_fit_ref 1.017
_refine_ls_hydrogen_treatment constr
_refine_ls_matrix_type full
_refine_ls_number_parameters 884
_refine_ls_number_reflns 7417
_refine_ls_number_restraints 937
_refine_ls_restrained_S_all 0.977
_refine_ls_R_factor_all 0.0997
_refine_ls_R_factor_gt 0.0436
_refine_ls_shift/su_max 0.000
_refine_ls_shift/su_mean 0.000
_refine_ls_structure_factor_coef Fsqd
_refine_ls_weighting_details 'w=1/[\s^2^(Fo^2^)+(0.0644P)^2^+1.2406P] where P=(Fo^2^+2Fc^2^)/3'
_refine_ls_weighting_scheme calc
_refine_ls_wR_factor_gt 0.1070
_refine_ls_wR_factor_ref 0.1328
_reflns_Friedel_coverage 0.000
_reflns_number_gt 4196
_reflns_number_total 7417
_reflns_threshold_expression 'I > 2\s(I)'
_cod_data_source_file d2nj00318j2.cif
_cod_data_source_block mo_190702l_0m_a
_cod_depositor_comments 'Adding full bibliography for 7061326--7061328.cif.'
_cod_original_formula_sum 'C44.50 H34.25 Cl Cu N2.75 P2'
_cod_database_code 7061328
_shelx_shelxl_version_number 2018/3
_shelx_space_group_comment
;
The symmetry employed for this shelxl refinement is uniquely defined
by the following loop, which should always be used as a source of
symmetry information in preference to the above space-group names.
They are only intended as comments.
;
_shelx_estimated_absorpt_t_max 0.870
_shelx_estimated_absorpt_t_min 0.646
_olex2_refinement_description
;
1. Restrained distances
 Cu1-P1 \\sim Cu1A-P1A
 with sigma of 0.02
 C19-C26 \\sim C19A-C26A
 with sigma of 0.04
 Cu1-P2 \\sim Cu1A-P2A
 with sigma of 0.02
 C13-C17 \\sim C13A-C17A
 with sigma of 0.04
 P2-C1 \\sim P2A-C1A
 with sigma of 0.02
 P2-C7 \\sim P2A-C7A
 with sigma of 0.02
 P2-C13 \\sim P2A-C13A
 with sigma of 0.02
 Cu1-Cl1 \\sim Cu1A-Cl1A
 with sigma of 0.02
 P1-C32 \\sim P1A-C32A
 with sigma of 0.02
 C28-C30 \\sim C28A-C30A
 with sigma of 0.04
 N1-C19 \\sim N1A-C19A
 with sigma of 0.02
 N1-C20 \\sim N1A-C20A
 with sigma of 0.02
 C40-C43 \\sim C40A-C43A
 with sigma of 0.04
 N2-C19 \\sim N2A-C19A
 with sigma of 0.02
 N2-C25 \\sim N2A-C25A
 with sigma of 0.02
 N2-C26 \\sim N2A-C26A
 with sigma of 0.02
 C1-C2 \\sim C1A-C2A
 with sigma of 0.02
 C1-C6 \\sim C1A-C6A
 with sigma of 0.02
 C8-C12 \\sim C8A-C12A
 with sigma of 0.04
 P1-C31 \\sim P1A-C31A
 with sigma of 0.02
 C2-C3 \\sim C2A-C3A
 with sigma of 0.02
 C14-C18 \\sim C14A-C18A
 with sigma of 0.04
 C17-C19 \\sim C17A-C19A
 with sigma of 0.04
 C3-C4 \\sim C3A-C4A
 with sigma of 0.02
 C23-C25 \\sim C23A-C25A
 with sigma of 0.04
 C4-C5 \\sim C4A-C5A
 with sigma of 0.02
 C27-C29 \\sim C27A-C29A
 with sigma of 0.04
 C5-C6 \\sim C5A-C6A
 with sigma of 0.02
 C32-C36 \\sim C32A-C36A
 with sigma of 0.04
 C7-C8 \\sim C7A-C8A
 with sigma of 0.02
 C7-C12 \\sim C7A-C12A
 with sigma of 0.02
 C39-C41 \\sim C39A-C41A
 with sigma of 0.04
 C8-C9 \\sim C8A-C9A
 with sigma of 0.02
 C9-C10 \\sim C9A-C10A
 with sigma of 0.02
 C10-C11 \\sim C10A-C11A
 with sigma of 0.02
 C11-C12 \\sim C11A-C12A
 with sigma of 0.02
 C13-C14 \\sim C13A-C14A
 with sigma of 0.02
 C13-C18 \\sim C13A-C18A
 with sigma of 0.02
 C38-C41 \\sim C38A-C41A
 with sigma of 0.04
 C14-C15 \\sim C14A-C15A
 with sigma of 0.02
 C15-C16 \\sim C15A-C16A
 with sigma of 0.02
 C10-C12 \\sim C10A-C12A
 with sigma of 0.04
 C16-C17 \\sim C16A-C17A
 with sigma of 0.02
 C17-C18 \\sim C17A-C18A
 with sigma of 0.02
 C16-C18 \\sim C16A-C18A
 with sigma of 0.04
 C18-C19 \\sim C18A-C19A
 with sigma of 0.02
 C19-C20 \\sim C19A-C20A
 with sigma of 0.04
 C20-C21 \\sim C20A-C21A
 with sigma of 0.02
 C20-C22 \\sim C20A-C22A
 with sigma of 0.04
 C20-C25 \\sim C20A-C25A
 with sigma of 0.02
 C21-C25 \\sim C21A-C25A
 with sigma of 0.04
 C21-C22 \\sim C21A-C22A
 with sigma of 0.02
 C26-C30 \\sim C26A-C30A
 with sigma of 0.04
 C22-C23 \\sim C22A-C23A
 with sigma of 0.02
 C23-C24 \\sim C23A-C24A
 with sigma of 0.02
 C31-C32 \\sim C31A-C32A
 with sigma of 0.04
 C24-C25 \\sim C24A-C25A
 with sigma of 0.02
 C32-C38 \\sim C32A-C38A
 with sigma of 0.04
 C26-C27 \\sim C26A-C27A
 with sigma of 0.02
 C33-C35 \\sim C33A-C35A
 with sigma of 0.04
 C26-C31 \\sim C26A-C31A
 with sigma of 0.02
 C34-C36 \\sim C34A-C36A
 with sigma of 0.04
 C27-C28 \\sim C27A-C28A
 with sigma of 0.02
 C28-C29 \\sim C28A-C29A
 with sigma of 0.02
 C29-C30 \\sim C29A-C30A
 with sigma of 0.02
 C39-C43 \\sim C39A-C43A
 with sigma of 0.04
 C30-C31 \\sim C30A-C31A
 with sigma of 0.02
 C32-C33 \\sim C32A-C33A
 with sigma of 0.02
 C32-C37 \\sim C32A-C37A
 with sigma of 0.02
 C40-C42 \\sim C40A-C42A
 with sigma of 0.04
 C33-C34 \\sim C33A-C34A
 with sigma of 0.02
 C34-C35 \\sim C34A-C35A
 with sigma of 0.02
 C35-C36 \\sim C35A-C36A
 with sigma of 0.02
 C36-C37 \\sim C36A-C37A
 with sigma of 0.02
 C38-C43 \\sim C38A-C43A
 with sigma of 0.02
 C39-C40 \\sim C39A-C40A
 with sigma of 0.02
 C7-C13 \\sim C7A-C13A
 with sigma of 0.04
 C8-C10 \\sim C8A-C10A
 with sigma of 0.04
 C40-C41 \\sim C40A-C41A
 with sigma of 0.02
 C9-C11 \\sim C9A-C11A
 with sigma of 0.04
 C13-C15 \\sim C13A-C15A
 with sigma of 0.04
 C13-C19 \\sim C13A-C19A
 with sigma of 0.04
 C14-C16 \\sim C14A-C16A
 with sigma of 0.04
 C15-C17 \\sim C15A-C17A
 with sigma of 0.04
 C19-C25 \\sim C19A-C25A
 with sigma of 0.04
 C20-C24 \\sim C20A-C24A
 with sigma of 0.04
 C21-C23 \\sim C21A-C23A
 with sigma of 0.04
 C22-C24 \\sim C22A-C24A
 with sigma of 0.04
 C25-C26 \\sim C25A-C26A
 with sigma of 0.04
 C26-C28 \\sim C26A-C28A
 with sigma of 0.04
 C27-C31 \\sim C27A-C31A
 with sigma of 0.04
 C29-C31 \\sim C29A-C31A
 with sigma of 0.04
 C31-C38 \\sim C31A-C38A
 with sigma of 0.04
 C32-C34 \\sim C32A-C34A
 with sigma of 0.04
 Cu1-C1 \\sim Cu1A-C1A
 with sigma of 0.04
 C33-C37 \\sim C33A-C37A
 with sigma of 0.04
 Cu1-C7 \\sim Cu1A-C7A
 with sigma of 0.04
 Cu1-C13 \\sim Cu1A-C13A
 with sigma of 0.04
 Cu1-C31 \\sim Cu1A-C31A
 with sigma of 0.04
 C35-C37 \\sim C35A-C37A
 with sigma of 0.04
 Cu1-C32 \\sim Cu1A-C32A
 with sigma of 0.04
 Cu1-C38 \\sim Cu1A-C38A
 with sigma of 0.04
 C38-C39 \\sim C38A-C39A
 with sigma of 0.04
 C38-C40 \\sim C38A-C40A
 with sigma of 0.04
 C38-C42 \\sim C38A-C42A
 with sigma of 0.04
 Cl1-P2 \\sim Cl1A-P2A
 with sigma of 0.04
 Cl1-P1 \\sim Cl1A-P1A
 with sigma of 0.04
 P2-P1 \\sim P2A-P1A
 with sigma of 0.04
 P2-C2 \\sim P2A-C2A
 with sigma of 0.04
 P2-C6 \\sim P2A-C6A
 with sigma of 0.04
 P2-C8 \\sim P2A-C8A
 with sigma of 0.04
 C39-C42 \\sim C39A-C42A
 with sigma of 0.04
 P2-C12 \\sim P2A-C12A
 with sigma of 0.04
 P2-C14 \\sim P2A-C14A
 with sigma of 0.04
 P2-C18 \\sim P2A-C18A
 with sigma of 0.04
 P1-C26 \\sim P1A-C26A
 with sigma of 0.04
 P1-C30 \\sim P1A-C30A
 with sigma of 0.04
 P1-C33 \\sim P1A-C33A
 with sigma of 0.04
 P1-C37 \\sim P1A-C37A
 with sigma of 0.04
 P1-C38 \\sim P1A-C38A
 with sigma of 0.04
 P1-C39 \\sim P1A-C39A
 with sigma of 0.04
 P1-C40 \\sim P1A-C40A
 with sigma of 0.04
 P1-C43 \\sim P1A-C43A
 with sigma of 0.04
 C41-C42 \\sim C41A-C42A
 with sigma of 0.04
 N1-N2 \\sim N1A-N2A
 with sigma of 0.04
 C41-C43 \\sim C41A-C43A
 with sigma of 0.04
 N1-C18 \\sim N1A-C18A
 with sigma of 0.04
 N1-C21 \\sim N1A-C21A
 with sigma of 0.04
 N1-C25 \\sim N1A-C25A
 with sigma of 0.04
 N2-C18 \\sim N2A-C18A
 with sigma of 0.04
 N2-C20 \\sim N2A-C20A
 with sigma of 0.04
 N2-C24 \\sim N2A-C24A
 with sigma of 0.04
 N2-C27 \\sim N2A-C27A
 with sigma of 0.04
 N2-C31 \\sim N2A-C31A
 with sigma of 0.04
 C42-C43 \\sim C42A-C43A
 with sigma of 0.04
 C1-C3 \\sim C1A-C3A
 with sigma of 0.04
 C1-C5 \\sim C1A-C5A
 with sigma of 0.04
 C1-C7 \\sim C1A-C7A
 with sigma of 0.04
 C1-C13 \\sim C1A-C13A
 with sigma of 0.04
 C2-C4 \\sim C2A-C4A
 with sigma of 0.04
 C2-C6 \\sim C2A-C6A
 with sigma of 0.04
 C3-C5 \\sim C3A-C5A
 with sigma of 0.04
 C4-C6 \\sim C4A-C6A
 with sigma of 0.04
 C7-C9 \\sim C7A-C9A
 with sigma of 0.04
 C7-C11 \\sim C7A-C11A
 with sigma of 0.04
2. Rigid body (RIGU) restrains
 P2A, Cu1A, C1A, C7A, C13A, Cl1A, P1A, C2A, C6A, C8A, C12A, C14A, C18A, C31A,
 C32A, C38A, C3A, C5A, C9A, C11A, C15A, C17A, C19A, C26A, C30A, C33A, C37A,
 C39A, C43A, C4A, C10A, C16A, N2A, N1A, C27A, C29A, C34A, C36A, C40A, C42A,
 C25A, C20A, C28A, C35A, C41A, C24A, C21A, C23A, C22A
 with sigma for 1-2 distances of 0.001 and sigma for 1-3 distances of 0.001
 C11, Cu1, Cl1, P2, P1, C1, C7, C13, C31, C32, C38, C2, C6, C8, C12, C14, C18,
 C26, C30, C33, C37, C39, C43, C3, C5, C9, C15, C17, C19, C27, N2, C29, C34,
 C36, C40, C42, C4, C10, C16, N1, C28, C25, C35, C41, C20, C24, C21, C23, C22
 with sigma for 1-2 distances of 0.001 and sigma for 1-3 distances of 0.001
3. Others
 Sof(P2A)=Sof(Cu1A)=Sof(Cl1A)=Sof(P1A)=Sof(C1A)=Sof(C7A)=Sof(C13A)=Sof(C31A)=
 Sof(C32A)=Sof(C38A)=Sof(C2A)=Sof(H2A)=Sof(C6A)=Sof(H6A)=Sof(C8A)=Sof(H8A)=
 Sof(C12A)=Sof(H12A)=Sof(C14A)=Sof(H14A)=Sof(C18A)=Sof(C26A)=Sof(C30A)=
 Sof(H30A)=Sof(C33A)=Sof(H33A)=Sof(C37A)=Sof(H37A)=Sof(C39A)=Sof(H39A)=
 Sof(C43A)=Sof(H43A)=Sof(C40A)=Sof(H40A)=Sof(C3A)=Sof(H3A)=Sof(C5A)=Sof(H5A)=
 Sof(C9A)=Sof(H9A)=Sof(C11A)=Sof(H11A)=Sof(C15A)=Sof(H15A)=Sof(C17A)=Sof(H17A)=
 Sof(C19A)=Sof(N2A)=Sof(C27A)=Sof(H27A)=Sof(C29A)=Sof(H29A)=Sof(C34A)=Sof(H34A)=
 Sof(C36A)=Sof(H36A)=Sof(C42A)=Sof(H42A)=Sof(C41A)=Sof(H41A)=Sof(C4A)=Sof(H4A)=
 Sof(C10A)=Sof(H10A)=Sof(C16A)=Sof(H16A)=Sof(N1A)=Sof(C25A)=Sof(C28A)=Sof(H28A)=
 Sof(C35A)=Sof(H35A)=Sof(C20A)=Sof(C24A)=Sof(H24A)=Sof(C21A)=Sof(H21A)=
 Sof(C23A)=Sof(H23A)=Sof(C22A)=Sof(H22A)=1-FVAR(1)
 Sof(Cu1)=Sof(Cl1)=Sof(P2)=Sof(P1)=Sof(N1)=Sof(N2)=Sof(C1)=Sof(C2)=Sof(H2)=
 Sof(C3)=Sof(H3)=Sof(C4)=Sof(H4)=Sof(C5)=Sof(H5)=Sof(C6)=Sof(H6)=Sof(C7)=
 Sof(C8)=Sof(H8)=Sof(C9)=Sof(H9)=Sof(C10)=Sof(H10)=Sof(C11)=Sof(H11)=Sof(C12)=
 Sof(H12)=Sof(C13)=Sof(C14)=Sof(H14)=Sof(C15)=Sof(H15)=Sof(C16)=Sof(H16)=
 Sof(C17)=Sof(H17)=Sof(C18)=Sof(C19)=Sof(C20)=Sof(C21)=Sof(H21)=Sof(C22)=
 Sof(H22)=Sof(C23)=Sof(H23)=Sof(C24)=Sof(H24)=Sof(C25)=Sof(C26)=Sof(C27)=
 Sof(H27)=Sof(C28)=Sof(H28)=Sof(C29)=Sof(H29)=Sof(C30)=Sof(H30)=Sof(C31)=
 Sof(C32)=Sof(C33)=Sof(H33)=Sof(C34)=Sof(H34)=Sof(C35)=Sof(H35)=Sof(C36)=
 Sof(H36)=Sof(C37)=Sof(H37)=Sof(C38)=Sof(C39)=Sof(H39)=Sof(C40)=Sof(H40)=
 Sof(C41)=Sof(H41)=Sof(C42)=Sof(H42)=Sof(C43)=Sof(H43)=FVAR(1)
4.a Aromatic/amide H refined with riding coordinates:
 C2(H2), C3(H3), C4(H4), C5(H5), C6(H6), C8(H8), C9(H9), C10(H10), C11(H11),
 C12(H12), C14(H14), C15(H15), C16(H16), C17(H17), C21(H21), C22(H22), C23(H23),
  C24(H24), C27(H27), C28(H28), C29(H29), C30(H30), C33(H33), C34(H34),
 C35(H35), C36(H36), C37(H37), C39(H39), C40(H40), C41(H41), C42(H42), C43(H43),
  C2A(H2A), C6A(H6A), C8A(H8A), C12A(H12A), C14A(H14A), C30A(H30A), C33A(H33A),
 C37A(H37A), C39A(H39A), C43A(H43A), C40A(H40A), C3A(H3A), C5A(H5A), C9A(H9A),
 C11A(H11A), C15A(H15A), C17A(H17A), C27A(H27A), C29A(H29A), C34A(H34A),
 C36A(H36A), C42A(H42A), C41A(H41A), C4A(H4A), C10A(H10A), C16A(H16A),
 C28A(H28A), C35A(H35A), C24A(H24A), C21A(H21A), C23A(H23A), C22A(H22A)
;
_smtbx_masks_special_details
;
A solvent mask was calculated and 68 electrons were 
found in a volume of 268\%A^3^ in 1 void per unit cell. 
This is consistent with the presence of 0.75[C2H3N] per Unit Cell 
which account for 66 electrons per unit cell.
;
_smtbx_masks_void_probe_radius 1.2
_smtbx_masks_void_truncation_radius 1.2
_olex2_submission_special_instructions 'No special instructions were received'

loop_
_space_group_symop_operation_xyz
'x, y, z'
'-x, y+1/2, -z+1/2'
'-x, -y, -z'
'x, -y-1/2, z-1/2'

loop_
_atom_site_label
_atom_site_type_symbol
_atom_site_fract_x
_atom_site_fract_y
_atom_site_fract_z
_atom_site_U_iso_or_equiv
_atom_site_adp_type
_atom_site_occupancy
_atom_site_site_symmetry_order
_atom_site_calc_flag
_atom_site_refinement_flags_posn
_atom_site_refinement_flags_adp
_atom_site_refinement_flags_occupancy
_atom_site_disorder_assembly
_atom_site_disorder_group
Cu1 Cu 0.2154(2) 0.6291(5) 0.7088(2) 0.0438(6) Uani 0.497(11) 1 d D . P A 1
Cl1 Cl 0.1411(4) 0.5874(7) 0.7745(4) 0.0763(14) Uani 0.497(11) 1 d D . P A 1
P2 P 0.3074(3) 0.5010(5) 0.7255(4) 0.0435(10) Uani 0.497(11) 1 d D . P A 1
P1 P 0.1804(3) 0.7662(5) 0.6135(3) 0.0410(9) Uani 0.497(11) 1 d D . P A 1
N1 N 0.3988(7) 0.7232(8) 0.8507(5) 0.0412(18) Uani 0.497(11) 1 d D . P A 1
N2 N 0.3460(6) 0.8241(7) 0.7347(5) 0.0362(17) Uani 0.497(11) 1 d D . P A 1
C1 C 0.3472(7) 0.4285(10) 0.8254(6) 0.050(3) Uani 0.497(11) 1 d D . P A 1
C2 C 0.4248(10) 0.423(4) 0.8776(17) 0.068(4) Uani 0.497(11) 1 d D . P A 1
H2 H 0.460168 0.461914 0.863346 0.082 Uiso 0.497(11) 1 calc R U P A 1
C3 C 0.4507(9) 0.360(2) 0.9508(12) 0.074(4) Uani 0.497(11) 1 d D . P A 1
H3 H 0.502714 0.357084 0.985085 0.089 Uiso 0.497(11) 1 calc R U P A 1
C4 C 0.3983(8) 0.3019(17) 0.9718(9) 0.083(4) Uani 0.497(11) 1 d D . P A 1
H4 H 0.414705 0.261315 1.021178 0.100 Uiso 0.497(11) 1 calc R U P A 1
C5 C 0.3223(8) 0.3040(12) 0.9199(8) 0.078(3) Uani 0.497(11) 1 d D . P A 1
H5 H 0.287213 0.263817 0.933987 0.094 Uiso 0.497(11) 1 calc R U P A 1
C6 C 0.2969(7) 0.3651(13) 0.8469(8) 0.070(3) Uani 0.497(11) 1 d D . P A 1
H6 H 0.245115 0.363585 0.811527 0.085 Uiso 0.497(11) 1 calc R U P A 1
C7 C 0.2672(6) 0.3855(8) 0.6521(7) 0.044(2) Uani 0.497(11) 1 d D . P A 1
C8 C 0.2921(8) 0.2770(10) 0.6674(7) 0.061(3) Uani 0.497(11) 1 d D . P A 1
H8 H 0.329676 0.257645 0.719064 0.074 Uiso 0.497(11) 1 calc R U P A 1
C9 C 0.2622(10) 0.1968(10) 0.6072(9) 0.075(3) Uani 0.497(11) 1 d D . P A 1
H9 H 0.279365 0.123284 0.618577 0.090 Uiso 0.497(11) 1 calc R U P A 1
C10 C 0.2071(10) 0.2234(10) 0.5301(8) 0.073(3) Uani 0.497(11) 1 d D . P A 1
H10 H 0.187579 0.168642 0.489328 0.088 Uiso 0.497(11) 1 calc R U P A 1
C11 C 0.1811(8) 0.3313(10) 0.5141(7) 0.073(3) Uani 0.497(11) 1 d D . P A 1
H11 H 0.143394 0.349925 0.462351 0.088 Uiso 0.497(11) 1 calc R U P A 1
C12 C 0.2106(8) 0.4115(10) 0.5738(6) 0.058(3) Uani 0.497(11) 1 d D . P A 1
H12 H 0.192799 0.484646 0.562363 0.070 Uiso 0.497(11) 1 calc R U P A 1
C13 C 0.3909(6) 0.5453(8) 0.7053(7) 0.0361(18) Uani 0.497(11) 1 d D . P A 1
C14 C 0.4254(7) 0.4770(8) 0.6656(9) 0.042(2) Uani 0.497(11) 1 d D . P A 1
H14 H 0.407904 0.403941 0.652210 0.051 Uiso 0.497(11) 1 calc R U P A 1
C15 C 0.4851(7) 0.5146(9) 0.6452(8) 0.043(2) Uani 0.497(11) 1 d D . P A 1
H15 H 0.505579 0.468838 0.616157 0.051 Uiso 0.497(11) 1 calc R U P A 1
C16 C 0.5130(7) 0.6200(8) 0.6686(8) 0.044(2) Uani 0.497(11) 1 d D . P A 1
H16 H 0.553912 0.645810 0.656908 0.053 Uiso 0.497(11) 1 calc R U P A 1
C17 C 0.4808(7) 0.6886(9) 0.7097(10) 0.046(2) Uani 0.497(11) 1 d D . P A 1
H17 H 0.500976 0.759773 0.725974 0.056 Uiso 0.497(11) 1 calc R U P A 1
C18 C 0.4192(6) 0.6539(8) 0.7273(7) 0.0363(18) Uani 0.497(11) 1 d D . P A 1
C19 C 0.3871(6) 0.7299(8) 0.7714(6) 0.0347(17) Uani 0.497(11) 1 d D . P A 1
C20 C 0.3637(7) 0.8169(8) 0.8661(5) 0.039(2) Uani 0.497(11) 1 d D . P A 1
C21 C 0.3600(8) 0.8549(10) 0.9411(6) 0.052(3) Uani 0.497(11) 1 d D . P A 1
H21 H 0.381226 0.814008 0.990238 0.063 Uiso 0.497(11) 1 calc R U P A 1
C22 C 0.3241(8) 0.9540(9) 0.9376(7) 0.058(3) Uani 0.497(11) 1 d D . P A 1
H22 H 0.322758 0.982367 0.986508 0.070 Uiso 0.497(11) 1 calc R U P A 1
C23 C 0.2896(10) 1.0148(11) 0.8656(7) 0.063(3) Uani 0.497(11) 1 d D . P A 1
H23 H 0.263507 1.080379 0.866529 0.075 Uiso 0.497(11) 1 calc R U P A 1
C24 C 0.2928(8) 0.9807(9) 0.7931(7) 0.054(3) Uani 0.497(11) 1 d D . P A 1
H24 H 0.271001 1.022607 0.744491 0.065 Uiso 0.497(11) 1 calc R U P A 1
C25 C 0.3298(7) 0.8817(8) 0.7948(5) 0.0339(18) Uani 0.497(11) 1 d D . P A 1
C26 C 0.3264(5) 0.8631(9) 0.6505(5) 0.036(2) Uani 0.497(11) 1 d D . P A 1
C27 C 0.3794(6) 0.9241(11) 0.6342(7) 0.045(3) Uani 0.497(11) 1 d D . P A 1
H27 H 0.426934 0.938468 0.676793 0.054 Uiso 0.497(11) 1 calc R U P A 1
C28 C 0.3637(8) 0.9644(13) 0.5561(7) 0.055(3) Uani 0.497(11) 1 d D . P A 1
H28 H 0.400230 1.005944 0.545401 0.066 Uiso 0.497(11) 1 calc R U P A 1
C29 C 0.2943(7) 0.9430(12) 0.4945(7) 0.057(3) Uani 0.497(11) 1 d D . P A 1
H29 H 0.284079 0.969211 0.441092 0.068 Uiso 0.497(11) 1 calc R U P A 1
C30 C 0.2389(7) 0.8844(11) 0.5084(6) 0.050(3) Uani 0.497(11) 1 d D . P A 1
H30 H 0.191433 0.872445 0.464863 0.060 Uiso 0.497(11) 1 calc R U P A 1
C31 C 0.2533(5) 0.8417(10) 0.5886(6) 0.039(2) Uani 0.497(11) 1 d D . P A 1
C32 C 0.1199(5) 0.7000(9) 0.5155(6) 0.040(2) Uani 0.497(11) 1 d D . P A 1
C33 C 0.1468(6) 0.6566(10) 0.4582(7) 0.060(3) Uani 0.497(11) 1 d D . P A 1
H33 H 0.196819 0.671726 0.464420 0.072 Uiso 0.497(11) 1 calc R U P A 1
C34 C 0.1003(7) 0.5916(18) 0.3927(10) 0.081(4) Uani 0.497(11) 1 d D . P A 1
H34 H 0.120192 0.559581 0.357105 0.097 Uiso 0.497(11) 1 calc R U P A 1
C35 C 0.0249(7) 0.5735(13) 0.3792(9) 0.070(3) Uani 0.497(11) 1 d D . P A 1
H35 H -0.007596 0.533557 0.332964 0.083 Uiso 0.497(11) 1 calc R U P A 1
C36 C -0.0010(7) 0.6160(13) 0.4360(9) 0.071(3) Uani 0.497(11) 1 d D . P A 1
H36 H -0.051740 0.603227 0.428330 0.085 Uiso 0.497(11) 1 calc R U P A 1
C37 C 0.0450(6) 0.6765(14) 0.5034(8) 0.053(3) Uani 0.497(11) 1 d D . P A 1
H37 H 0.025850 0.702077 0.541560 0.063 Uiso 0.497(11) 1 calc R U P A 1
C38 C 0.1197(6) 0.8766(9) 0.6239(7) 0.053(2) Uani 0.497(11) 1 d D . P A 1
C39 C 0.1151(7) 0.9789(9) 0.5869(10) 0.082(3) Uani 0.497(11) 1 d D . P A 1
H39 H 0.145024 0.993207 0.556823 0.098 Uiso 0.497(11) 1 calc R U P A 1
C40 C 0.0665(8) 1.0614(11) 0.5936(11) 0.112(4) Uani 0.497(11) 1 d D . P A 1
H40 H 0.065755 1.131733 0.570416 0.134 Uiso 0.497(11) 1 calc R U P A 1
C41 C 0.0207(7) 1.0397(11) 0.6336(8) 0.099(3) Uani 0.497(11) 1 d D . P A 1
H41 H -0.011998 1.095341 0.637355 0.118 Uiso 0.497(11) 1 calc R U P A 1
C42 C 0.0209(8) 0.9377(12) 0.6690(9) 0.096(4) Uani 0.497(11) 1 d D . P A 1
H42 H -0.012945 0.922691 0.694189 0.115 Uiso 0.497(11) 1 calc R U P A 1
C43 C 0.0732(7) 0.8560(10) 0.6667(8) 0.075(3) Uani 0.497(11) 1 d D . P A 1
H43 H 0.076672 0.788031 0.693937 0.090 Uiso 0.497(11) 1 calc R U P A 1
P2A P 0.3094(3) 0.4612(6) 0.7280(4) 0.0430(10) Uani 0.503(11) 1 d D . P A 2
Cu1A Cu 0.2173(2) 0.5890(5) 0.7122(2) 0.0440(7) Uani 0.503(11) 1 d D . P A 2
Cl1A Cl 0.1495(3) 0.5445(6) 0.7862(3) 0.0680(13) Uani 0.503(11) 1 d D . P A 2
P1A P 0.1766(3) 0.7229(6) 0.6152(3) 0.0468(11) Uani 0.503(11) 1 d D . P A 2
C1A C 0.3571(5) 0.3897(10) 0.8279(6) 0.043(2) Uani 0.503(11) 1 d D . P A 2
C7A C 0.2688(6) 0.3448(9) 0.6560(6) 0.048(2) Uani 0.503(11) 1 d D . P A 2
C13A C 0.3900(5) 0.5070(8) 0.7019(7) 0.0381(19) Uani 0.503(11) 1 d D . P A 2
C31A C 0.2450(5) 0.8043(10) 0.5886(6) 0.040(2) Uani 0.503(11) 1 d D . P A 2
C32A C 0.1176(5) 0.6581(10) 0.5159(5) 0.045(2) Uani 0.503(11) 1 d D . P A 2
C38A C 0.1122(6) 0.8283(10) 0.6276(7) 0.066(3) Uani 0.503(11) 1 d D . P A 2
C2A C 0.4333(9) 0.414(3) 0.8789(16) 0.066(6) Uani 0.503(11) 1 d D . P A 2
H2A H 0.461607 0.462100 0.860580 0.079 Uiso 0.503(11) 1 calc R U P A 2
C6A C 0.3133(6) 0.3259(12) 0.8588(8) 0.066(3) Uani 0.503(11) 1 d D . P A 2
H6A H 0.260884 0.317260 0.828062 0.079 Uiso 0.503(11) 1 calc R U P A 2
C8A C 0.2961(7) 0.2371(9) 0.6668(8) 0.062(3) Uani 0.503(11) 1 d D . P A 2
H8A H 0.338525 0.218263 0.714732 0.074 Uiso 0.503(11) 1 calc R U P A 2
C12A C 0.2047(7) 0.3697(9) 0.5838(7) 0.063(3) Uani 0.503(11) 1 d D . P A 2
H12A H 0.184264 0.441572 0.575313 0.076 Uiso 0.503(11) 1 calc R U P A 2
C14A C 0.4224(7) 0.4374(9) 0.6612(9) 0.045(2) Uani 0.503(11) 1 d D . P A 2
H14A H 0.403015 0.365528 0.646271 0.054 Uiso 0.503(11) 1 calc R U P A 2
C18A C 0.4176(6) 0.6154(8) 0.7214(6) 0.0353(17) Uani 0.503(11) 1 d D . P A 2
C26A C 0.3195(5) 0.8247(9) 0.6464(5) 0.036(2) Uani 0.503(11) 1 d D . P A 2
C30A C 0.2262(7) 0.8494(12) 0.5093(6) 0.052(3) Uani 0.503(11) 1 d D . P A 2
H30A H 0.176684 0.838557 0.469287 0.063 Uiso 0.503(11) 1 calc R U P A 2
C33A C 0.1526(7) 0.6070(12) 0.4685(7) 0.072(4) Uani 0.503(11) 1 d D . P A 2
H33A H 0.205803 0.610447 0.486741 0.087 Uiso 0.503(11) 1 calc R U P A 2
C37A C 0.0390(6) 0.6477(16) 0.4868(9) 0.069(4) Uani 0.503(11) 1 d D . P A 2
H37A H 0.012641 0.682109 0.515291 0.082 Uiso 0.503(11) 1 calc R U P A 2
C39A C 0.1045(8) 0.9333(11) 0.5976(9) 0.090(3) Uani 0.503(11) 1 d D . P A 2
H39A H 0.136202 0.956906 0.571685 0.107 Uiso 0.503(11) 1 calc R U P A 2
C43A C 0.0649(6) 0.7938(12) 0.6672(7) 0.081(3) Uani 0.503(11) 1 d D . P A 2
H43A H 0.070284 0.722646 0.690479 0.097 Uiso 0.503(11) 1 calc R U P A 2
C40A C 0.0504(8) 1.0083(12) 0.6041(9) 0.110(4) Uani 0.503(11) 1 d D . P A 2
H40A H 0.046643 1.080492 0.583038 0.133 Uiso 0.503(11) 1 calc R U P A 2
C3A C 0.4668(8) 0.365(3) 0.9570(14) 0.074(4) Uani 0.503(11) 1 d D . P A 2
H3A H 0.517480 0.380886 0.991346 0.089 Uiso 0.503(11) 1 calc R U P A 2
C5A C 0.3484(6) 0.2751(12) 0.9359(8) 0.069(3) Uani 0.503(11) 1 d D . P A 2
H5A H 0.319968 0.228970 0.955836 0.082 Uiso 0.503(11) 1 calc R U P A 2
C9A C 0.2616(10) 0.1570(10) 0.6076(9) 0.075(3) Uani 0.503(11) 1 d D . P A 2
H9A H 0.281179 0.084587 0.615566 0.090 Uiso 0.503(11) 1 calc R U P A 2
C11A C 0.1717(8) 0.2879(11) 0.5250(7) 0.080(3) Uani 0.503(11) 1 d D . P A 2
H11A H 0.129929 0.305614 0.476068 0.095 Uiso 0.503(11) 1 calc R U P A 2
C15A C 0.4820(7) 0.4726(9) 0.6427(9) 0.046(2) Uani 0.503(11) 1 d D . P A 2
H15A H 0.504293 0.423252 0.617806 0.056 Uiso 0.503(11) 1 calc R U P A 2
C17A C 0.4780(7) 0.6510(9) 0.6994(9) 0.046(2) Uani 0.503(11) 1 d D . P A 2
H17A H 0.496766 0.723613 0.711476 0.056 Uiso 0.503(11) 1 calc R U P A 2
C19A C 0.3882(6) 0.6925(8) 0.7679(5) 0.0382(19) Uani 0.503(11) 1 d D . P A 2
N2A N 0.3437(6) 0.7847(8) 0.7310(5) 0.0373(18) Uani 0.503(11) 1 d D . P A 2
C27A C 0.3713(6) 0.8858(11) 0.6266(7) 0.046(3) Uani 0.503(11) 1 d D . P A 2
H27A H 0.420383 0.898863 0.666665 0.055 Uiso 0.503(11) 1 calc R U P A 2
C29A C 0.2769(7) 0.9088(11) 0.4876(6) 0.056(3) Uani 0.503(11) 1 d D . P A 2
H29A H 0.262314 0.935966 0.433685 0.068 Uiso 0.503(11) 1 calc R U P A 2
C34A C 0.1115(8) 0.552(2) 0.3966(11) 0.100(7) Uani 0.503(11) 1 d D . P A 2
H34A H 0.136229 0.524606 0.364044 0.120 Uiso 0.503(11) 1 calc R U P A 2
C36A C -0.0009(6) 0.5869(13) 0.4159(8) 0.075(4) Uani 0.503(11) 1 d D . P A 2
H36A H -0.053835 0.579122 0.397910 0.090 Uiso 0.503(11) 1 calc R U P A 2
C42A C 0.0093(6) 0.8672(13) 0.6716(7) 0.100(3) Uani 0.503(11) 1 d D . P A 2
H42A H -0.024361 0.843708 0.695101 0.120 Uiso 0.503(11) 1 calc R U P A 2
C41A C 0.0044(8) 0.9751(15) 0.6408(9) 0.103(4) Uani 0.503(11) 1 d D . P A 2
H41A H -0.031326 1.024789 0.645824 0.124 Uiso 0.503(11) 1 calc R U P A 2
C4A C 0.4255(6) 0.2929(15) 0.9834(8) 0.069(3) Uani 0.503(11) 1 d D . P A 2
H4A H 0.449359 0.255540 1.033856 0.083 Uiso 0.503(11) 1 calc R U P A 2
C10A C 0.1992(10) 0.1820(10) 0.5374(8) 0.081(3) Uani 0.503(11) 1 d D . P A 2
H10A H 0.175494 0.126725 0.498150 0.097 Uiso 0.503(11) 1 calc R U P A 2
C16A C 0.5093(7) 0.5786(10) 0.6601(8) 0.046(2) Uani 0.503(11) 1 d D . P A 2
H16A H 0.549028 0.602262 0.645577 0.056 Uiso 0.503(11) 1 calc R U P A 2
N1A N 0.4018(7) 0.6833(8) 0.8467(5) 0.044(2) Uani 0.503(11) 1 d D . P A 2
C25A C 0.3296(6) 0.8397(8) 0.7944(5) 0.0323(18) Uani 0.503(11) 1 d D . P A 2
C28A C 0.3501(7) 0.9281(13) 0.5466(7) 0.054(3) Uani 0.503(11) 1 d D . P A 2
H28A H 0.385050 0.969132 0.532817 0.065 Uiso 0.503(11) 1 calc R U P A 2
C35A C 0.0357(8) 0.5380(14) 0.3719(8) 0.074(3) Uani 0.503(11) 1 d D . P A 2
H35A H 0.008362 0.495098 0.325042 0.089 Uiso 0.503(11) 1 calc R U P A 2
C20A C 0.3664(7) 0.7759(9) 0.8645(5) 0.0357(18) Uani 0.503(11) 1 d D . P A 2
C24A C 0.2908(7) 0.9372(8) 0.7934(6) 0.049(2) Uani 0.503(11) 1 d D . P A 2
H24A H 0.265471 0.977804 0.744722 0.058 Uiso 0.503(11) 1 calc R U P A 2
C21A C 0.3665(8) 0.8124(9) 0.9400(6) 0.048(2) Uani 0.503(11) 1 d D . P A 2
H21A H 0.391817 0.771503 0.988514 0.057 Uiso 0.503(11) 1 calc R U P A 2
C23A C 0.2919(9) 0.9711(10) 0.8696(6) 0.055(3) Uani 0.503(11) 1 d D . P A 2
H23A H 0.267127 1.037143 0.872491 0.066 Uiso 0.503(11) 1 calc R U P A 2
C22A C 0.3289(8) 0.9091(10) 0.9420(6) 0.053(2) Uani 0.503(11) 1 d D . P A 2
H22A H 0.328025 0.933776 0.992084 0.063 Uiso 0.503(11) 1 calc R U P A 2

loop_
_atom_site_aniso_label
_atom_site_aniso_U_11
_atom_site_aniso_U_22
_atom_site_aniso_U_33
_atom_site_aniso_U_23
_atom_site_aniso_U_13
_atom_site_aniso_U_12
Cu1 0.0426(6) 0.0487(17) 0.0420(6) 0.0005(11) 0.0189(4) -0.0042(11)
Cl1 0.0644(17) 0.109(4) 0.0683(19) 0.0233(19) 0.0395(15) -0.004(2)
P2 0.0527(12) 0.034(3) 0.0490(12) 0.0012(19) 0.0259(9) -0.0038(17)
P1 0.0387(11) 0.047(3) 0.0369(10) 0.0047(16) 0.0146(8) 0.0048(16)
N1 0.054(4) 0.028(5) 0.038(2) 0.001(3) 0.014(2) 0.009(4)
N2 0.041(3) 0.027(4) 0.0371(18) -0.001(2) 0.0116(19) 0.005(3)
C1 0.076(4) 0.030(7) 0.058(3) 0.001(3) 0.041(3) 0.014(4)
C2 0.076(5) 0.083(9) 0.059(5) 0.011(5) 0.040(4) 0.017(5)
C3 0.085(6) 0.086(9) 0.054(6) 0.007(6) 0.031(5) 0.007(6)
C4 0.093(7) 0.111(9) 0.049(5) 0.016(5) 0.034(5) 0.004(7)
C5 0.092(6) 0.095(8) 0.052(5) 0.019(4) 0.034(5) -0.002(6)
C6 0.086(5) 0.082(8) 0.048(5) 0.012(4) 0.032(4) -0.006(5)
C7 0.049(3) 0.034(5) 0.060(3) 0.000(3) 0.032(2) -0.001(3)
C8 0.089(6) 0.035(5) 0.063(4) -0.002(4) 0.034(4) 0.008(4)
C9 0.113(6) 0.043(6) 0.077(4) -0.013(4) 0.046(4) 0.002(5)
C10 0.099(6) 0.054(6) 0.073(4) -0.017(4) 0.041(3) -0.020(6)
C11 0.078(5) 0.061(6) 0.073(4) -0.012(4) 0.022(4) -0.016(5)
C12 0.063(4) 0.045(6) 0.064(3) 0.001(3) 0.021(3) -0.007(5)
C13 0.041(3) 0.030(4) 0.036(4) -0.002(3) 0.014(3) 0.003(3)
C14 0.050(4) 0.031(5) 0.049(4) -0.011(4) 0.022(3) -0.004(4)
C15 0.052(4) 0.028(5) 0.054(4) -0.006(5) 0.028(3) 0.003(4)
C16 0.050(4) 0.029(5) 0.061(5) -0.006(4) 0.029(3) 0.000(4)
C17 0.049(3) 0.033(5) 0.062(5) -0.012(4) 0.027(3) -0.003(3)
C18 0.038(3) 0.028(4) 0.039(3) -0.002(3) 0.011(3) 0.005(3)
C19 0.037(3) 0.026(4) 0.040(2) -0.001(2) 0.014(2) 0.002(3)
C20 0.048(4) 0.026(5) 0.040(2) -0.003(3) 0.016(2) 0.003(4)
C21 0.070(6) 0.046(6) 0.039(2) -0.004(3) 0.020(3) 0.013(5)
C22 0.074(5) 0.042(6) 0.063(4) -0.010(4) 0.031(3) 0.009(5)
C23 0.081(6) 0.042(7) 0.071(3) -0.004(4) 0.036(3) 0.018(6)
C24 0.071(5) 0.029(5) 0.064(3) -0.001(3) 0.028(3) 0.013(5)
C25 0.040(3) 0.020(4) 0.039(2) -0.003(3) 0.014(2) -0.003(4)
C26 0.041(3) 0.027(6) 0.0364(19) -0.002(3) 0.0122(18) 0.003(3)
C27 0.046(3) 0.037(7) 0.048(3) -0.002(4) 0.015(2) -0.007(3)
C28 0.057(4) 0.056(9) 0.050(3) 0.002(4) 0.019(3) -0.016(4)
C29 0.058(4) 0.074(8) 0.041(3) 0.004(4) 0.022(3) -0.017(4)
C30 0.044(4) 0.061(7) 0.040(2) 0.011(3) 0.012(2) -0.005(4)
C31 0.041(3) 0.038(6) 0.037(2) 0.001(3) 0.0149(18) -0.002(3)
C32 0.043(3) 0.028(6) 0.048(3) 0.008(3) 0.018(2) -0.001(3)
C33 0.050(4) 0.075(8) 0.057(4) -0.009(5) 0.022(3) -0.002(4)
C34 0.071(5) 0.111(11) 0.063(5) -0.031(6) 0.030(4) -0.010(5)
C35 0.069(4) 0.072(8) 0.063(5) -0.027(5) 0.022(4) -0.013(5)
C36 0.054(4) 0.084(8) 0.074(6) -0.033(5) 0.025(3) -0.023(4)
C37 0.047(3) 0.055(6) 0.057(5) -0.014(4) 0.021(3) -0.014(3)
C38 0.050(4) 0.063(5) 0.044(4) -0.007(4) 0.015(3) 0.005(4)
C39 0.081(6) 0.074(6) 0.102(7) 0.022(5) 0.049(5) 0.022(5)
C40 0.114(8) 0.090(7) 0.159(10) 0.036(7) 0.084(8) 0.043(6)
C41 0.095(7) 0.101(7) 0.113(8) 0.023(6) 0.055(6) 0.040(6)
C42 0.127(9) 0.100(7) 0.092(9) 0.015(6) 0.076(8) 0.047(6)
C43 0.085(5) 0.082(6) 0.074(5) 0.008(6) 0.049(4) 0.022(5)
P2A 0.0449(11) 0.039(3) 0.0487(12) 0.0000(19) 0.0226(9) -0.0030(17)
Cu1A 0.0387(5) 0.0549(19) 0.0383(6) -0.0006(11) 0.0152(4) -0.0026(11)
Cl1A 0.0537(15) 0.108(4) 0.0480(16) 0.0038(18) 0.0264(13) -0.017(2)
P1A 0.0396(11) 0.057(3) 0.0443(11) 0.0025(18) 0.0168(8) 0.0061(18)
C1A 0.053(3) 0.037(7) 0.049(3) 0.003(3) 0.029(2) 0.015(3)
C7A 0.046(3) 0.038(5) 0.062(3) -0.008(4) 0.024(2) -0.002(3)
C13A 0.045(3) 0.030(4) 0.036(3) -0.004(3) 0.012(3) 0.000(3)
C31A 0.043(3) 0.039(6) 0.034(2) 0.000(3) 0.0113(18) 0.000(3)
C32A 0.044(3) 0.045(7) 0.040(3) 0.009(3) 0.011(2) -0.005(3)
C38A 0.057(4) 0.091(6) 0.047(4) -0.002(4) 0.017(4) 0.023(5)
C2A 0.055(4) 0.090(13) 0.055(5) 0.005(6) 0.026(4) 0.003(6)
C6A 0.059(4) 0.085(9) 0.054(4) 0.021(4) 0.022(3) -0.002(4)
C8A 0.073(5) 0.042(6) 0.073(4) -0.002(4) 0.032(3) 0.009(4)
C12A 0.053(4) 0.054(6) 0.074(4) -0.003(4) 0.016(3) -0.001(4)
C14A 0.055(4) 0.031(5) 0.053(4) -0.011(4) 0.025(3) -0.006(4)
C18A 0.037(3) 0.030(4) 0.034(3) -0.005(3) 0.009(3) 0.005(3)
C26A 0.040(3) 0.031(6) 0.0358(19) -0.002(3) 0.0141(17) 0.006(3)
C30A 0.050(4) 0.062(7) 0.040(3) 0.009(3) 0.014(2) -0.006(4)
C33A 0.056(4) 0.098(10) 0.057(4) -0.009(6) 0.018(3) 0.008(5)
C37A 0.046(3) 0.100(11) 0.055(5) -0.018(5) 0.015(3) -0.014(4)
C39A 0.095(7) 0.094(7) 0.088(8) 0.009(6) 0.046(6) 0.035(6)
C43A 0.076(5) 0.111(8) 0.066(5) -0.003(6) 0.039(4) 0.026(6)
C40A 0.113(8) 0.120(8) 0.107(8) 0.015(7) 0.052(6) 0.058(7)
C3A 0.061(5) 0.102(9) 0.056(5) 0.008(5) 0.021(3) 0.003(5)
C5A 0.062(5) 0.093(8) 0.053(5) 0.024(4) 0.027(4) 0.009(4)
C9A 0.105(6) 0.042(6) 0.083(4) -0.010(5) 0.042(4) 0.003(5)
C11A 0.068(5) 0.069(7) 0.081(5) -0.012(4) 0.008(4) -0.012(5)
C15A 0.056(4) 0.031(5) 0.057(4) -0.004(5) 0.028(3) 0.000(4)
C17A 0.051(3) 0.033(5) 0.057(5) -0.013(4) 0.024(3) -0.005(4)
C19A 0.044(4) 0.031(4) 0.036(2) -0.004(2) 0.012(2) 0.007(3)
N2A 0.045(3) 0.031(4) 0.0326(17) -0.004(2) 0.0120(18) 0.007(3)
C27A 0.045(3) 0.044(7) 0.047(3) -0.003(4) 0.016(3) -0.005(3)
C29A 0.056(5) 0.067(7) 0.044(3) 0.011(4) 0.018(3) -0.008(4)
C34A 0.076(4) 0.153(18) 0.070(5) -0.040(8) 0.027(4) -0.003(6)
C36A 0.051(4) 0.103(10) 0.059(5) -0.021(5) 0.011(3) -0.020(4)
C42A 0.093(6) 0.140(8) 0.076(6) 0.002(6) 0.044(5) 0.051(6)
C41A 0.098(7) 0.137(9) 0.077(8) 0.002(7) 0.036(6) 0.054(7)
C4A 0.063(5) 0.096(7) 0.051(5) 0.009(4) 0.024(4) 0.012(5)
C10A 0.095(6) 0.061(6) 0.085(5) -0.014(5) 0.034(4) -0.015(5)
C16A 0.050(4) 0.033(5) 0.064(5) -0.007(5) 0.031(4) -0.002(4)
N1A 0.060(4) 0.034(5) 0.038(2) 0.001(3) 0.019(2) 0.013(4)
C25A 0.040(3) 0.020(4) 0.039(2) -0.003(3) 0.017(2) -0.002(3)
C28A 0.053(4) 0.060(9) 0.051(3) 0.005(4) 0.022(3) -0.006(4)
C35A 0.076(4) 0.090(10) 0.050(4) -0.006(5) 0.017(3) -0.004(5)
C20A 0.044(4) 0.026(5) 0.037(2) -0.001(3) 0.017(2) 0.001(4)
C24A 0.066(4) 0.028(5) 0.052(3) -0.001(3) 0.024(3) 0.013(4)
C21A 0.062(5) 0.044(6) 0.042(2) -0.001(3) 0.025(3) 0.012(5)
C23A 0.070(5) 0.040(7) 0.059(3) -0.004(3) 0.031(3) 0.019(6)
C22A 0.066(5) 0.045(6) 0.050(3) -0.007(4) 0.028(3) 0.013(5)

loop_
_atom_type_symbol
_atom_type_description
_atom_type_scat_dispersion_real
_atom_type_scat_dispersion_imag
_atom_type_scat_source
C C 0.0033 0.0016 'International Tables Vol C Tables 4.2.6.8 and 6.1.1.4'
Cl Cl 0.1484 0.1585 'International Tables Vol C Tables 4.2.6.8 and 6.1.1.4'
Cu Cu 0.3201 1.2651 'International Tables Vol C Tables 4.2.6.8 and 6.1.1.4'
H H 0.0000 0.0000 'International Tables Vol C Tables 4.2.6.8 and 6.1.1.4'
N N 0.0061 0.0033 'International Tables Vol C Tables 4.2.6.8 and 6.1.1.4'
P P 0.1023 0.0942 'International Tables Vol C Tables 4.2.6.8 and 6.1.1.4'

loop_
_geom_angle_atom_site_label_1
_geom_angle_atom_site_label_2
_geom_angle_atom_site_label_3
_geom_angle
_geom_angle_site_symmetry_1
_geom_angle_site_symmetry_3
_geom_angle_publ_flag
Cl1 Cu1 P2 113.7(2) . . y
Cl1 Cu1 P1 119.5(2) . . y
P1 Cu1 P2 125.3(2) . . y
C1 P2 Cu1 116.9(4) . . ?
C1 P2 C7 102.3(5) . . ?
C1 P2 C13 105.1(5) . . ?
C7 P2 Cu1 109.6(4) . . ?
C7 P2 C13 103.5(5) . . ?
C13 P2 Cu1 117.6(4) . . ?
C31 P1 Cu1 120.4(4) . . ?
C32 P1 Cu1 105.7(4) . . ?
C32 P1 C31 104.0(4) . . ?
C38 P1 Cu1 118.1(4) . . ?
C38 P1 C31 103.6(5) . . ?
C38 P1 C32 102.9(5) . . ?
C19 N1 C20 105.3(5) . . ?
C19 N2 C25 107.9(5) . . ?
C19 N2 C26 127.5(7) . . ?
C25 N2 C26 124.5(7) . . ?
C2 C1 P2 125.4(8) . . ?
C6 C1 P2 116.9(7) . . ?
C6 C1 C2 117.4(9) . . ?
C1 C2 H2 119.2 . . ?
C1 C2 C3 121.5(11) . . ?
C3 C2 H2 119.2 . . ?
C2 C3 H3 120.4 . . ?
C4 C3 C2 119.2(11) . . ?
C4 C3 H3 120.4 . . ?
C3 C4 H4 120.0 . . ?
C5 C4 C3 119.9(9) . . ?
C5 C4 H4 120.0 . . ?
C4 C5 H5 119.6 . . ?
C4 C5 C6 120.8(8) . . ?
C6 C5 H5 119.6 . . ?
C1 C6 H6 119.5 . . ?
C5 C6 C1 121.0(9) . . ?
C5 C6 H6 119.5 . . ?
C8 C7 P2 124.1(7) . . ?
C8 C7 C12 118.2(7) . . ?
C12 C7 P2 117.6(6) . . ?
C7 C8 H8 119.8 . . ?
C9 C8 C7 120.4(8) . . ?
C9 C8 H8 119.8 . . ?
C8 C9 H9 119.6 . . ?
C8 C9 C10 120.9(9) . . ?
C10 C9 H9 119.6 . . ?
C9 C10 H10 120.3 . . ?
C11 C10 C9 119.4(8) . . ?
C11 C10 H10 120.3 . . ?
C10 C11 H11 120.0 . . ?
C12 C11 C10 120.0(8) . . ?
C12 C11 H11 120.0 . . ?
C7 C12 H12 119.5 . . ?
C11 C12 C7 121.1(8) . . ?
C11 C12 H12 119.5 . . ?
C14 C13 P2 122.7(6) . . ?
C14 C13 C18 118.4(6) . . ?
C18 C13 P2 118.8(5) . . ?
C13 C14 H14 119.0 . . ?
C15 C14 C13 122.1(7) . . ?
C15 C14 H14 119.0 . . ?
C14 C15 H15 120.7 . . ?
C16 C15 C14 118.7(6) . . ?
C16 C15 H15 120.7 . . ?
C15 C16 H16 119.9 . . ?
C15 C16 C17 120.2(7) . . ?
C17 C16 H16 119.9 . . ?
C16 C17 H17 119.2 . . ?
C16 C17 C18 121.7(7) . . ?
C18 C17 H17 119.2 . . ?
C13 C18 C19 121.5(6) . . ?
C17 C18 C13 118.9(6) . . ?
C17 C18 C19 119.6(7) . . ?
N1 C19 N2 111.6(5) . . ?
N1 C19 C18 125.7(7) . . ?
N2 C19 C18 122.5(6) . . ?
N1 C20 C21 130.2(6) . . ?
N1 C20 C25 111.4(5) . . ?
C25 C20 C21 118.5(6) . . ?
C20 C21 H21 121.7 . . ?
C22 C21 C20 116.6(7) . . ?
C22 C21 H21 121.7 . . ?
C21 C22 H22 118.3 . . ?
C21 C22 C23 123.5(7) . . ?
C23 C22 H22 118.3 . . ?
C22 C23 H23 119.5 . . ?
C24 C23 C22 121.0(8) . . ?
C24 C23 H23 119.5 . . ?
C23 C24 H24 121.5 . . ?
C23 C24 C25 116.9(7) . . ?
C25 C24 H24 121.5 . . ?
C20 C25 N2 103.9(5) . . ?
C24 C25 N2 132.6(6) . . ?
C24 C25 C20 123.5(6) . . ?
C27 C26 N2 118.4(7) . . ?
C27 C26 C31 121.4(6) . . ?
C31 C26 N2 120.2(7) . . ?
C26 C27 H27 119.5 . . ?
C26 C27 C28 121.0(7) . . ?
C28 C27 H27 119.5 . . ?
C27 C28 H28 120.5 . . ?
C29 C28 C27 119.0(8) . . ?
C29 C28 H28 120.5 . . ?
C28 C29 H29 119.0 . . ?
C28 C29 C30 122.1(7) . . ?
C30 C29 H29 119.0 . . ?
C29 C30 H30 119.9 . . ?
C29 C30 C31 120.2(7) . . ?
C31 C30 H30 119.9 . . ?
C26 C31 P1 120.7(6) . . ?
C26 C31 C30 116.2(6) . . ?
C30 C31 P1 123.0(6) . . ?
C33 C32 P1 124.3(7) . . ?
C37 C32 P1 117.3(7) . . ?
C37 C32 C33 117.6(7) . . ?
C32 C33 H33 119.6 . . ?
C34 C33 C32 120.8(8) . . ?
C34 C33 H33 119.6 . . ?
C33 C34 H34 119.6 . . ?
C35 C34 C33 120.8(9) . . ?
C35 C34 H34 119.6 . . ?
C34 C35 H35 121.1 . . ?
C36 C35 C34 117.8(9) . . ?
C36 C35 H35 121.1 . . ?
C35 C36 H36 118.9 . . ?
C37 C36 C35 122.2(8) . . ?
C37 C36 H36 118.9 . . ?
C32 C37 H37 119.7 . . ?
C36 C37 C32 120.5(8) . . ?
C36 C37 H37 119.7 . . ?
C39 C38 P1 121.8(6) . . ?
C39 C38 C43 118.6(8) . . ?
C43 C38 P1 119.5(7) . . ?
C38 C39 H39 119.5 . . ?
C38 C39 C40 121.0(8) . . ?
C40 C39 H39 119.5 . . ?
C39 C40 H40 120.1 . . ?
C41 C40 C39 119.8(10) . . ?
C41 C40 H40 120.1 . . ?
C40 C41 H41 119.2 . . ?
C40 C41 C42 121.6(9) . . ?
C42 C41 H41 119.2 . . ?
C41 C42 H42 120.6 . . ?
C41 C42 C43 118.8(9) . . ?
C43 C42 H42 120.6 . . ?
C38 C43 C42 120.0(9) . . ?
C38 C43 H43 120.0 . . ?
C42 C43 H43 120.0 . . ?
C1A P2A Cu1A 119.9(4) . . ?
C1A P2A C13A 103.3(5) . . ?
C7A P2A Cu1A 109.7(4) . . ?
C7A P2A C1A 102.4(5) . . ?
C7A P2A C13A 102.7(5) . . ?
C13A P2A Cu1A 116.6(4) . . ?
Cl1A Cu1A P2A 111.5(2) . . y
Cl1A Cu1A P1A 120.6(2) . . y
P1A Cu1A P2A 126.5(2) . . y
C31A P1A Cu1A 120.7(4) . . ?
C31A P1A C32A 102.3(4) . . ?
C31A P1A C38A 103.9(5) . . ?
C32A P1A Cu1A 108.3(4) . . ?
C32A P1A C38A 102.6(5) . . ?
C38A P1A Cu1A 116.7(4) . . ?
C2A C1A P2A 120.6(8) . . ?
C6A C1A P2A 118.9(6) . . ?
C6A C1A C2A 119.5(8) . . ?
C8A C7A P2A 125.9(7) . . ?
C8A C7A C12A 118.1(7) . . ?
C12A C7A P2A 116.0(7) . . ?
C14A C13A P2A 122.0(6) . . ?
C14A C13A C18A 119.0(6) . . ?
C18A C13A P2A 119.0(5) . . ?
C26A C31A P1A 121.8(6) . . ?
C26A C31A C30A 116.0(6) . . ?
C30A C31A P1A 122.2(6) . . ?
C33A C32A P1A 119.7(7) . . ?
C37A C32A P1A 123.7(7) . . ?
C37A C32A C33A 116.4(8) . . ?
C39A C38A P1A 124.8(7) . . ?
C39A C38A C43A 118.5(8) . . ?
C43A C38A P1A 116.6(7) . . ?
C1A C2A H2A 120.1 . . ?
C3A C2A C1A 119.8(10) . . ?
C3A C2A H2A 120.1 . . ?
C1A C6A H6A 120.3 . . ?
C5A C6A C1A 119.4(8) . . ?
C5A C6A H6A 120.3 . . ?
C7A C8A H8A 119.7 . . ?
C9A C8A C7A 120.7(8) . . ?
C9A C8A H8A 119.7 . . ?
C7A C12A H12A 120.0 . . ?
C11A C12A C7A 120.0(8) . . ?
C11A C12A H12A 120.0 . . ?
C13A C14A H14A 119.4 . . ?
C15A C14A C13A 121.1(7) . . ?
C15A C14A H14A 119.4 . . ?
C13A C18A C17A 118.8(6) . . ?
C13A C18A C19A 121.9(6) . . ?
C17A C18A C19A 119.2(7) . . ?
C31A C26A N2A 120.1(7) . . ?
C27A C26A C31A 122.0(6) . . ?
C27A C26A N2A 117.8(7) . . ?
C31A C30A H30A 118.4 . . ?
C29A C30A C31A 123.1(7) . . ?
C29A C30A H30A 118.4 . . ?
C32A C33A H33A 119.0 . . ?
C34A C33A C32A 121.9(9) . . ?
C34A C33A H33A 119.0 . . ?
C32A C37A H37A 119.7 . . ?
C36A C37A C32A 120.5(9) . . ?
C36A C37A H37A 119.7 . . ?
C38A C39A H39A 118.8 . . ?
C38A C39A C40A 122.3(9) . . ?
C40A C39A H39A 118.8 . . ?
C38A C43A H43A 120.3 . . ?
C42A C43A C38A 119.3(9) . . ?
C42A C43A H43A 120.3 . . ?
C39A C40A H40A 120.3 . . ?
C41A C40A C39A 119.4(11) . . ?
C41A C40A H40A 120.3 . . ?
C2A C3A H3A 120.0 . . ?
C4A C3A C2A 120.0(11) . . ?
C4A C3A H3A 120.0 . . ?
C6A C5A H5A 119.9 . . ?
C4A C5A C6A 120.1(8) . . ?
C4A C5A H5A 119.9 . . ?
C8A C9A H9A 119.6 . . ?
C10A C9A C8A 120.8(9) . . ?
C10A C9A H9A 119.6 . . ?
C12A C11A H11A 119.6 . . ?
C10A C11A C12A 120.8(8) . . ?
C10A C11A H11A 119.6 . . ?
C14A C15A H15A 119.5 . . ?
C16A C15A C14A 121.0(7) . . ?
C16A C15A H15A 119.5 . . ?
C18A C17A H17A 119.8 . . ?
C16A C17A C18A 120.3(7) . . ?
C16A C17A H17A 119.8 . . ?
N2A C19A C18A 122.3(6) . . ?
N1A C19A C18A 124.8(6) . . ?
N1A C19A N2A 112.8(5) . . ?
C19A N2A C26A 128.9(6) . . ?
C19A N2A C25A 106.1(5) . . ?
C25A N2A C26A 124.9(7) . . ?
C26A C27A H27A 120.0 . . ?
C26A C27A C28A 119.9(7) . . ?
C28A C27A H27A 120.0 . . ?
C30A C29A H29A 120.3 . . ?
C30A C29A C28A 119.4(7) . . ?
C28A C29A H29A 120.3 . . ?
C33A C34A H34A 119.7 . . ?
C35A C34A C33A 120.6(10) . . ?
C35A C34A H34A 119.7 . . ?
C37A C36A H36A 119.4 . . ?
C35A C36A C37A 121.1(8) . . ?
C35A C36A H36A 119.4 . . ?
C43A C42A H42A 120.0 . . ?
C41A C42A C43A 120.0(9) . . ?
C41A C42A H42A 120.0 . . ?
C40A C41A C42A 120.5(10) . . ?
C40A C41A H41A 119.8 . . ?
C42A C41A H41A 119.8 . . ?
C3A C4A C5A 120.5(9) . . ?
C3A C4A H4A 119.7 . . ?
C5A C4A H4A 119.7 . . ?
C9A C10A H10A 120.2 . . ?
C11A C10A C9A 119.6(9) . . ?
C11A C10A H10A 120.2 . . ?
C15A C16A C17A 119.7(7) . . ?
C15A C16A H16A 120.2 . . ?
C17A C16A H16A 120.2 . . ?
C19A N1A C20A 105.1(5) . . ?
C20A C25A N2A 104.9(5) . . ?
C24A C25A N2A 131.0(6) . . ?
C24A C25A C20A 124.1(6) . . ?
C27A C28A H28A 120.2 . . ?
C29A C28A C27A 119.6(7) . . ?
C29A C28A H28A 120.2 . . ?
C34A C35A C36A 119.3(9) . . ?
C34A C35A H35A 120.4 . . ?
C36A C35A H35A 120.4 . . ?
C25A C20A N1A 111.1(5) . . ?
C25A C20A C21A 118.8(7) . . ?
C21A C20A N1A 130.0(6) . . ?
C25A C24A H24A 122.2 . . ?
C25A C24A C23A 115.6(6) . . ?
C23A C24A H24A 122.2 . . ?
C20A C21A H21A 120.4 . . ?
C22A C21A C20A 119.1(7) . . ?
C22A C21A H21A 120.4 . . ?
C24A C23A H23A 119.0 . . ?
C24A C23A C22A 122.0(7) . . ?
C22A C23A H23A 119.0 . . ?
C21A C22A C23A 120.4(7) . . ?
C21A C22A H22A 119.8 . . ?
C23A C22A H22A 119.8 . . ?

loop_
_geom_bond_atom_site_label_1
_geom_bond_atom_site_label_2
_geom_bond_distance
_geom_bond_site_symmetry_2
_geom_bond_publ_flag
Cu1 Cl1 2.200(6) . y
Cu1 P2 2.251(5) . y
Cu1 P1 2.241(4) . y
P2 C1 1.823(8) . ?
P2 C7 1.832(8) . ?
P2 C13 1.835(8) . ?
P1 C31 1.842(8) . ?
P1 C32 1.822(8) . ?
P1 C38 1.807(9) . ?
N1 C19 1.317(7) . ?
N1 C20 1.383(7) . ?
N2 C19 1.375(8) . ?
N2 C25 1.390(8) . ?
N2 C26 1.444(7) . ?
C1 C2 1.390(12) . ?
C1 C6 1.382(9) . ?
C2 H2 0.9300 . ?
C2 C3 1.396(11) . ?
C3 H3 0.9300 . ?
C3 C4 1.374(11) . ?
C4 H4 0.9300 . ?
C4 C5 1.365(11) . ?
C5 H5 0.9300 . ?
C5 C6 1.382(10) . ?
C6 H6 0.9300 . ?
C7 C8 1.370(9) . ?
C7 C12 1.397(9) . ?
C8 H8 0.9300 . ?
C8 C9 1.369(10) . ?
C9 H9 0.9300 . ?
C9 C10 1.375(11) . ?
C10 H10 0.9300 . ?
C10 C11 1.368(11) . ?
C11 H11 0.9300 . ?
C11 C12 1.363(10) . ?
C12 H12 0.9300 . ?
C13 C14 1.392(8) . ?
C13 C18 1.398(9) . ?
C14 H14 0.9300 . ?
C14 C15 1.391(9) . ?
C15 H15 0.9300 . ?
C15 C16 1.364(9) . ?
C16 H16 0.9300 . ?
C16 C17 1.383(9) . ?
C17 H17 0.9300 . ?
C17 C18 1.384(8) . ?
C18 C19 1.471(8) . ?
C20 C21 1.416(8) . ?
C20 C25 1.389(8) . ?
C21 H21 0.9300 . ?
C21 C22 1.356(9) . ?
C22 H22 0.9300 . ?
C22 C23 1.373(10) . ?
C23 H23 0.9300 . ?
C23 C24 1.356(9) . ?
C24 H24 0.9300 . ?
C24 C25 1.368(8) . ?
C26 C27 1.361(9) . ?
C26 C31 1.403(8) . ?
C27 H27 0.9300 . ?
C27 C28 1.364(9) . ?
C28 H28 0.9300 . ?
C28 C29 1.354(10) . ?
C29 H29 0.9300 . ?
C29 C30 1.363(9) . ?
C30 H30 0.9300 . ?
C30 C31 1.414(9) . ?
C32 C33 1.392(9) . ?
C32 C37 1.379(9) . ?
C33 H33 0.9300 . ?
C33 C34 1.375(10) . ?
C34 H34 0.9300 . ?
C34 C35 1.371(11) . ?
C35 H35 0.9300 . ?
C35 C36 1.370(10) . ?
C36 H36 0.9300 . ?
C36 C37 1.362(10) . ?
C37 H37 0.9300 . ?
C38 C39 1.369(11) . ?
C38 C43 1.389(10) . ?
C39 H39 0.9300 . ?
C39 C40 1.386(10) . ?
C40 H40 0.9300 . ?
C40 C41 1.341(12) . ?
C41 H41 0.9300 . ?
C41 C42 1.366(14) . ?
C42 H42 0.9300 . ?
C42 C43 1.403(12) . ?
C43 H43 0.9300 . ?
P2A Cu1A 2.253(5) . y
P2A C1A 1.829(8) . ?
P2A C7A 1.828(8) . ?
P2A C13A 1.845(7) . ?
Cu1A Cl1A 2.222(5) . y
Cu1A P1A 2.234(5) . y
P1A C31A 1.823(8) . ?
P1A C32A 1.824(8) . ?
P1A C38A 1.827(9) . ?
C1A C2A 1.393(12) . ?
C1A C6A 1.386(9) . ?
C7A C8A 1.372(10) . ?
C7A C12A 1.393(10) . ?
C13A C14A 1.386(8) . ?
C13A C18A 1.389(8) . ?
C31A C26A 1.394(8) . ?
C31A C30A 1.397(8) . ?
C32A C33A 1.394(9) . ?
C32A C37A 1.376(10) . ?
C38A C39A 1.344(12) . ?
C38A C43A 1.398(10) . ?
C2A H2A 0.9300 . ?
C2A C3A 1.386(11) . ?
C6A H6A 0.9300 . ?
C6A C5A 1.384(10) . ?
C8A H8A 0.9300 . ?
C8A C9A 1.370(10) . ?
C12A H12A 0.9300 . ?
C12A C11A 1.376(10) . ?
C14A H14A 0.9300 . ?
C14A C15A 1.360(8) . ?
C18A C17A 1.412(9) . ?
C18A C19A 1.476(8) . ?
C26A N2A 1.444(7) . ?
C26A C27A 1.375(8) . ?
C30A H30A 0.9300 . ?
C30A C29A 1.365(9) . ?
C33A H33A 0.9300 . ?
C33A C34A 1.355(10) . ?
C37A H37A 0.9300 . ?
C37A C36A 1.375(10) . ?
C39A H39A 0.9300 . ?
C39A C40A 1.401(10) . ?
C43A H43A 0.9300 . ?
C43A C42A 1.397(11) . ?
C40A H40A 0.9300 . ?
C40A C41A 1.334(14) . ?
C3A H3A 0.9300 . ?
C3A C4A 1.360(11) . ?
C5A H5A 0.9300 . ?
C5A C4A 1.382(11) . ?
C9A H9A 0.9300 . ?
C9A C10A 1.357(11) . ?
C11A H11A 0.9300 . ?
C11A C10A 1.353(11) . ?
C15A H15A 0.9300 . ?
C15A C16A 1.356(9) . ?
C17A H17A 0.9300 . ?
C17A C16A 1.378(9) . ?
C19A N2A 1.383(7) . ?
C19A N1A 1.303(7) . ?
N2A C25A 1.403(7) . ?
C27A H27A 0.9300 . ?
C27A C28A 1.387(9) . ?
C29A H29A 0.9300 . ?
C29A C28A 1.381(9) . ?
C34A H34A 0.9300 . ?
C34A C35A 1.339(10) . ?
C36A H36A 0.9300 . ?
C36A C35A 1.358(11) . ?
C42A H42A 0.9300 . ?
C42A C41A 1.386(15) . ?
C41A H41A 0.9300 . ?
C4A H4A 0.9300 . ?
C10A H10A 0.9300 . ?
C16A H16A 0.9300 . ?
N1A C20A 1.392(8) . ?
C25A C20A 1.376(8) . ?
C25A C24A 1.374(8) . ?
C28A H28A 0.9300 . ?
C35A H35A 0.9300 . ?
C20A C21A 1.390(8) . ?
C24A H24A 0.9300 . ?
C24A C23A 1.386(8) . ?
C21A H21A 0.9300 . ?
C21A C22A 1.366(9) . ?
C23A H23A 0.9300 . ?
C23A C22A 1.392(9) . ?
C22A H22A 0.9300 . ?

loop_
_geom_torsion_atom_site_label_1
_geom_torsion_atom_site_label_2
_geom_torsion_atom_site_label_3
_geom_torsion_atom_site_label_4
_geom_torsion
_geom_torsion_site_symmetry_1
_geom_torsion_site_symmetry_2
_geom_torsion_site_symmetry_3
_geom_torsion_site_symmetry_4
_geom_torsion_publ_flag
Cu1 P2 C1 C2 -125(3) . . . . ?
Cu1 P2 C1 C6 61.4(11) . . . . ?
Cu1 P2 C7 C8 -149.3(8) . . . . ?
Cu1 P2 C7 C12 34.6(10) . . . . ?
Cu1 P2 C13 C14 -140.7(8) . . . . ?
Cu1 P2 C13 C18 36.4(10) . . . . ?
Cu1 P1 C31 C26 -34.8(11) . . . . ?
Cu1 P1 C31 C30 147.4(9) . . . . ?
Cu1 P1 C32 C33 -91.8(10) . . . . ?
Cu1 P1 C32 C37 78.0(11) . . . . ?
Cu1 P1 C38 C39 159.0(9) . . . . ?
Cu1 P1 C38 C43 -24.4(11) . . . . ?
P2 C1 C2 C3 -176(3) . . . . ?
P2 C1 C6 C5 177.7(10) . . . . ?
P2 C7 C8 C9 -176.0(11) . . . . ?
P2 C7 C12 C11 176.1(10) . . . . ?
P2 C13 C14 C15 175.2(11) . . . . ?
P2 C13 C18 C17 -178.0(10) . . . . ?
P2 C13 C18 C19 4.4(12) . . . . ?
P1 C32 C33 C34 169.1(14) . . . . ?
P1 C32 C37 C36 -172.7(10) . . . . ?
P1 C38 C39 C40 178.2(14) . . . . ?
P1 C38 C43 C42 -174.5(11) . . . . ?
N1 C20 C21 C22 176.9(11) . . . . ?
N1 C20 C25 N2 -0.5(11) . . . . ?
N1 C20 C25 C24 -178.3(9) . . . . ?
N2 C26 C27 C28 -179.1(13) . . . . ?
N2 C26 C31 P1 1.2(15) . . . . ?
N2 C26 C31 C30 179.1(10) . . . . ?
C1 P2 C7 C8 -24.6(10) . . . . ?
C1 P2 C7 C12 159.3(9) . . . . ?
C1 P2 C13 C14 87.2(10) . . . . ?
C1 P2 C13 C18 -95.7(9) . . . . ?
C1 C2 C3 C4 0(6) . . . . ?
C2 C1 C6 C5 4(3) . . . . ?
C2 C3 C4 C5 2(4) . . . . ?
C3 C4 C5 C6 -1(2) . . . . ?
C4 C5 C6 C1 -2(2) . . . . ?
C6 C1 C2 C3 -3(5) . . . . ?
C7 P2 C1 C2 115(3) . . . . ?
C7 P2 C1 C6 -58.3(11) . . . . ?
C7 P2 C13 C14 -19.7(10) . . . . ?
C7 P2 C13 C18 157.4(8) . . . . ?
C7 C8 C9 C10 1(2) . . . . ?
C8 C7 C12 C11 -0.2(16) . . . . ?
C8 C9 C10 C11 -1(2) . . . . ?
C9 C10 C11 C12 0.8(19) . . . . ?
C10 C11 C12 C7 -0.2(18) . . . . ?
C12 C7 C8 C9 0.1(16) . . . . ?
C13 P2 C1 C2 7(3) . . . . ?
C13 P2 C1 C6 -166.1(10) . . . . ?
C13 P2 C7 C8 84.5(9) . . . . ?
C13 P2 C7 C12 -91.7(10) . . . . ?
C13 C14 C15 C16 3.2(17) . . . . ?
C13 C18 C19 N1 74.3(14) . . . . ?
C13 C18 C19 N2 -111.6(11) . . . . ?
C14 C13 C18 C17 -0.8(15) . . . . ?
C14 C13 C18 C19 -178.4(9) . . . . ?
C14 C15 C16 C17 -1.8(15) . . . . ?
C15 C16 C17 C18 -0.9(17) . . . . ?
C16 C17 C18 C13 2.2(17) . . . . ?
C16 C17 C18 C19 179.9(9) . . . . ?
C17 C18 C19 N1 -103.3(15) . . . . ?
C17 C18 C19 N2 70.8(14) . . . . ?
C18 C13 C14 C15 -1.9(16) . . . . ?
C19 N1 C20 C21 -177.7(14) . . . . ?
C19 N1 C20 C25 0.3(12) . . . . ?
C19 N2 C25 C20 0.4(10) . . . . ?
C19 N2 C25 C24 177.9(10) . . . . ?
C19 N2 C26 C27 -83.2(13) . . . . ?
C19 N2 C26 C31 99.1(13) . . . . ?
C20 N1 C19 N2 0.0(12) . . . . ?
C20 N1 C19 C18 174.6(9) . . . . ?
C20 C21 C22 C23 2.6(17) . . . . ?
C21 C20 C25 N2 177.8(11) . . . . ?
C21 C20 C25 C24 0.0(16) . . . . ?
C21 C22 C23 C24 -3(2) . . . . ?
C22 C23 C24 C25 2(2) . . . . ?
C23 C24 C25 N2 -177.7(14) . . . . ?
C23 C24 C25 C20 -0.5(17) . . . . ?
C25 N2 C19 N1 -0.3(12) . . . . ?
C25 N2 C19 C18 -175.1(9) . . . . ?
C25 N2 C26 C27 92.3(13) . . . . ?
C25 N2 C26 C31 -85.3(14) . . . . ?
C25 C20 C21 C22 -1.0(16) . . . . ?
C26 N2 C19 N1 175.9(11) . . . . ?
C26 N2 C19 C18 1.1(14) . . . . ?
C26 N2 C25 C20 -175.9(9) . . . . ?
C26 N2 C25 C24 1.6(17) . . . . ?
C26 C27 C28 C29 0(2) . . . . ?
C27 C26 C31 P1 -176.3(9) . . . . ?
C27 C26 C31 C30 1.6(16) . . . . ?
C27 C28 C29 C30 1(2) . . . . ?
C28 C29 C30 C31 -1.2(18) . . . . ?
C29 C30 C31 P1 177.6(9) . . . . ?
C29 C30 C31 C26 -0.2(16) . . . . ?
C31 P1 C32 C33 36.0(11) . . . . ?
C31 P1 C32 C37 -154.2(11) . . . . ?
C31 P1 C38 C39 23.1(11) . . . . ?
C31 P1 C38 C43 -160.3(9) . . . . ?
C31 C26 C27 C28 -1.5(18) . . . . ?
C32 P1 C31 C26 -152.9(10) . . . . ?
C32 P1 C31 C30 29.3(11) . . . . ?
C32 P1 C38 C39 -85.0(10) . . . . ?
C32 P1 C38 C43 91.6(10) . . . . ?
C32 C33 C34 C35 4(3) . . . . ?
C33 C32 C37 C36 -2.2(18) . . . . ?
C33 C34 C35 C36 -4(3) . . . . ?
C34 C35 C36 C37 1(2) . . . . ?
C35 C36 C37 C32 2.0(19) . . . . ?
C37 C32 C33 C34 -1(2) . . . . ?
C38 P1 C31 C26 99.9(10) . . . . ?
C38 P1 C31 C30 -77.9(11) . . . . ?
C38 P1 C32 C33 143.8(10) . . . . ?
C38 P1 C32 C37 -46.4(11) . . . . ?
C38 C39 C40 C41 -3(2) . . . . ?
C39 C38 C43 C42 2.2(17) . . . . ?
C39 C40 C41 C42 1(2) . . . . ?
C40 C41 C42 C43 3(2) . . . . ?
C41 C42 C43 C38 -5(2) . . . . ?
C43 C38 C39 C40 1.5(19) . . . . ?
P2A C1A C2A C3A 175(3) . . . . ?
P2A C1A C6A C5A -177.4(9) . . . . ?
P2A C7A C8A C9A -178.8(11) . . . . ?
P2A C7A C12A C11A 178.2(10) . . . . ?
P2A C13A C14A C15A -179.8(11) . . . . ?
P2A C13A C18A C17A -178.4(10) . . . . ?
P2A C13A C18A C19A 4.5(12) . . . . ?
Cu1A P2A C1A C2A -109(2) . . . . ?
Cu1A P2A C1A C6A 60.2(11) . . . . ?
Cu1A P2A C7A C8A -154.3(8) . . . . ?
Cu1A P2A C7A C12A 26.3(10) . . . . ?
Cu1A P2A C13A C14A -140.6(9) . . . . ?
Cu1A P2A C13A C18A 37.5(9) . . . . ?
Cu1A P1A C31A C26A -29.2(12) . . . . ?
Cu1A P1A C31A C30A 150.6(9) . . . . ?
Cu1A P1A C32A C33A -81.6(9) . . . . ?
Cu1A P1A C32A C37A 92.7(12) . . . . ?
Cu1A P1A C38A C39A 153.9(10) . . . . ?
Cu1A P1A C38A C43A -29.8(10) . . . . ?
P1A C31A C26A N2A -2.3(15) . . . . ?
P1A C31A C26A C27A 179.9(9) . . . . ?
P1A C31A C30A C29A -178.7(9) . . . . ?
P1A C32A C33A C34A 176.3(15) . . . . ?
P1A C32A C37A C36A -172.7(10) . . . . ?
P1A C38A C39A C40A 175.6(12) . . . . ?
P1A C38A C43A C42A -174.0(9) . . . . ?
C1A P2A C7A C8A -25.9(10) . . . . ?
C1A P2A C7A C12A 154.8(9) . . . . ?
C1A P2A C13A C14A 85.6(10) . . . . ?
C1A P2A C13A C18A -96.3(9) . . . . ?
C1A C2A C3A C4A 1(6) . . . . ?
C1A C6A C5A C4A 3.4(18) . . . . ?
C7A P2A C1A C2A 129(2) . . . . ?
C7A P2A C1A C6A -61.5(11) . . . . ?
C7A P2A C13A C14A -20.7(10) . . . . ?
C7A P2A C13A C18A 157.4(8) . . . . ?
C7A C8A C9A C10A -1(2) . . . . ?
C7A C12A C11A C10A 2.0(18) . . . . ?
C13A P2A C1A C2A 23(2) . . . . ?
C13A P2A C1A C6A -167.9(10) . . . . ?
C13A P2A C7A C8A 81.1(9) . . . . ?
C13A P2A C7A C12A -98.3(10) . . . . ?
C13A C14A C15A C16A -3.1(18) . . . . ?
C13A C18A C17A C16A -0.8(16) . . . . ?
C13A C18A C19A N2A -110.0(11) . . . . ?
C13A C18A C19A N1A 71.2(14) . . . . ?
C31A P1A C32A C33A 46.9(10) . . . . ?
C31A P1A C32A C37A -138.8(12) . . . . ?
C31A P1A C38A C39A 18.5(12) . . . . ?
C31A P1A C38A C43A -165.2(9) . . . . ?
C31A C26A N2A C19A 101.9(13) . . . . ?
C31A C26A N2A C25A -82.8(14) . . . . ?
C31A C26A C27A C28A -0.8(17) . . . . ?
C31A C30A C29A C28A -1.5(17) . . . . ?
C32A P1A C31A C26A -149.4(10) . . . . ?
C32A P1A C31A C30A 30.3(11) . . . . ?
C32A P1A C38A C39A -87.8(12) . . . . ?
C32A P1A C38A C43A 88.4(9) . . . . ?
C32A C33A C34A C35A -5(3) . . . . ?
C32A C37A C36A C35A -2(2) . . . . ?
C38A P1A C31A C26A 104.0(10) . . . . ?
C38A P1A C31A C30A -76.2(11) . . . . ?
C38A P1A C32A C33A 154.4(9) . . . . ?
C38A P1A C32A C37A -31.3(13) . . . . ?
C38A C39A C40A C41A 0(2) . . . . ?
C38A C43A C42A C41A -3.5(16) . . . . ?
C2A C1A C6A C5A -8(3) . . . . ?
C2A C3A C4A C5A -5(4) . . . . ?
C6A C1A C2A C3A 6(5) . . . . ?
C6A C5A C4A C3A 3(2) . . . . ?
C8A C7A C12A C11A -1.3(16) . . . . ?
C8A C9A C10A C11A 1(2) . . . . ?
C12A C7A C8A C9A 0.6(16) . . . . ?
C12A C11A C10A C9A -2(2) . . . . ?
C14A C13A C18A C17A -0.2(15) . . . . ?
C14A C13A C18A C19A -177.3(9) . . . . ?
C14A C15A C16A C17A 2.0(17) . . . . ?
C18A C13A C14A C15A 2.1(17) . . . . ?
C18A C17A C16A C15A -0.1(16) . . . . ?
C18A C19A N2A C26A -1.6(14) . . . . ?
C18A C19A N2A C25A -177.5(9) . . . . ?
C18A C19A N1A C20A 177.1(9) . . . . ?
C26A C31A C30A C29A 1.0(17) . . . . ?
C26A N2A C25A C20A -176.5(9) . . . . ?
C26A N2A C25A C24A 1.5(16) . . . . ?
C26A C27A C28A C29A 0(2) . . . . ?
C30A C31A C26A N2A 177.9(10) . . . . ?
C30A C31A C26A C27A 0.1(16) . . . . ?
C30A C29A C28A C27A 0.7(19) . . . . ?
C33A C32A C37A C36A 2(2) . . . . ?
C33A C34A C35A C36A 6(3) . . . . ?
C37A C32A C33A C34A 2(2) . . . . ?
C37A C36A C35A C34A -2(2) . . . . ?
C39A C38A C43A C42A 2.5(17) . . . . ?
C39A C40A C41A C42A -1(2) . . . . ?
C43A C38A C39A C40A -1(2) . . . . ?
C43A C42A C41A C40A 2.6(19) . . . . ?
C17A C18A C19A N2A 72.9(13) . . . . ?
C17A C18A C19A N1A -105.9(14) . . . . ?
C19A C18A C17A C16A 176.4(9) . . . . ?
C19A N2A C25A C20A -0.4(10) . . . . ?
C19A N2A C25A C24A 177.7(10) . . . . ?
C19A N1A C20A C25A 1.5(12) . . . . ?
C19A N1A C20A C21A -175.3(13) . . . . ?
N2A C26A C27A C28A -178.6(12) . . . . ?
N2A C19A N1A C20A -1.8(12) . . . . ?
N2A C25A C20A N1A -0.7(11) . . . . ?
N2A C25A C20A C21A 176.6(11) . . . . ?
N2A C25A C24A C23A -176.3(12) . . . . ?
C27A C26A N2A C19A -80.2(13) . . . . ?
C27A C26A N2A C25A 95.1(12) . . . . ?
N1A C19A N2A C26A 177.4(11) . . . . ?
N1A C19A N2A C25A 1.4(12) . . . . ?
N1A C20A C21A C22A 177.9(10) . . . . ?
C25A C20A C21A C22A 1.3(15) . . . . ?
C25A C24A C23A C22A -1.0(18) . . . . ?
C20A C25A C24A C23A 1.4(15) . . . . ?
C20A C21A C22A C23A -0.9(16) . . . . ?
C24A C25A C20A N1A -178.9(9) . . . . ?
C24A C25A C20A C21A -1.6(15) . . . . ?
C24A C23A C22A C21A 0.7(18) . . . . ?

loop_
_smtbx_masks_void_nr
_smtbx_masks_void_average_x
_smtbx_masks_void_average_y
_smtbx_masks_void_average_z
_smtbx_masks_void_volume
_smtbx_masks_void_count_electrons
_smtbx_masks_void_content
1 0.110 0.214 0.768 66.6 17.3 '0.75 MeCN'
2 0.110 0.286 0.268 66.6 17.0 '0.75 MeCN'
3 -0.110 0.714 0.732 66.6 17.4 '0.75 MeCN'
4 -0.110 0.786 0.232 66.6 17.2 '0.75 MeCN'
